data_1008749
loop_
_publ_author_name
'Peterson, S W'
'Levy, H A'

_publ_section_title
;
A Single-Crystal Neutron Diffraction Study of Heavy Ice
;
_journal_coden_ASTM ACCRA9
_journal_name_full 'Acta Crystallographica (1,1948-23,1967)'
_journal_page_first 70
_journal_page_last 76
_journal_paper_doi 10.1107/S0365110X5700016X
_journal_volume 10
_journal_year 1957
_chemical_formula_structural 'D2 O'
_chemical_formula_sum 'D2 O'
_chemical_name_mineral 'Ice Ih deuterated'
_chemical_name_systematic 'Dideuterium oxide'
_space_group_IT_number 194
_symmetry_cell_setting hexagonal
_symmetry_Int_Tables_number 194
_symmetry_space_group_name_Hall '-P 6c 2c'
_symmetry_space_group_name_H-M 'P 63/m m c'
_cell_angle_alpha 90
_cell_angle_beta 90
_cell_angle_gamma 120
_cell_formula_units_Z 4
_cell_length_a 4.489
_cell_length_b 4.489
_cell_length_c 7.327
_cell_volume 127.9
_refine_ls_R_factor_all 0.069
_cod_database_code 1008749

loop_
_symmetry_equiv_pos_as_xyz
x,y,z
-y,x-y,z
y-x,-x,z
-y,-x,z
y-x,y,z
x,x-y,z
-x,-y,-z
y,y-x,-z
x-y,x,-z
y,x,-z
x-y,-y,-z
-x,y-x,-z
-x,-y,1/2+z
y,y-x,1/2+z
x-y,x,1/2+z
y,x,1/2+z
x-y,-y,1/2+z
-x,y-x,1/2+z
x,y,1/2-z
-y,x-y,1/2-z
y-x,-x,1/2-z
-y,-x,1/2-z
y-x,y,1/2-z
x,x-y,1/2-z

loop_
_atom_site_aniso_label
_atom_site_aniso_B_11
_atom_site_aniso_B_12
_atom_site_aniso_B_13
_atom_site_aniso_B_22
_atom_site_aniso_B_23
_atom_site_aniso_B_33
O1 1.53(11) 0.76 0. 1.53 0. 1.48(10)
D1 2.41(13) 1.2 0. 2.41 0. 1.81(12)
D2 2.29(21) 0.92 0.24(9) 1.85(12) 0.48 2.43(10)

loop_
_atom_site_label
_atom_site_type_symbol
_atom_site_symmetry_multiplicity
_atom_site_Wyckoff_symbol
_atom_site_fract_x
_atom_site_fract_y
_atom_site_fract_z
_atom_site_occupancy
_atom_site_attached_hydrogens
_atom_site_calc_flag
O1 O2- 4 f 0.3333 0.6667 0.0620(4) 1. 0 d
D1 D1+ 4 f 0.3333 0.6667 0.1980(7) 0.5 0 d
D2 D1+ 12 k 0.4545(9) 0.9090(9) 0.0172(4) 0.5 0 d

loop_
_atom_type_symbol
_atom_type_oxidation_number
O2- -2.000
D1+ 1.000

loop_
_cod_related_entry_id
_cod_related_entry_database
_cod_related_entry_code
1 ChemSpider 23004
